data_2011134
loop_
_publ_author_name
'Pavlovi\'c, Gordana'
'Popovi\'c, Zora'
'Soldin, \<Zeljka'
'Matkovi\'c-\<Calogovi\'c, Dubravka'

_publ_section_title
;
 Diiodobis(1-methyl-1,3-imidazolium-2-thiolato-<i>S</i>)mercury(II)
;
_journal_issue 7
_journal_name_full 'Acta Crystallographica Section C'
_journal_page_first 801
_journal_page_last 803
_journal_paper_doi 10.1107/S0108270100005825
_journal_volume 56
_journal_year 2000
_chemical_formula_iupac '[Hg I2 (C4 H6 N2)2]'
_chemical_formula_moiety 'C8 H12 Hg I2 N4 S2'
_chemical_formula_sum 'C8 H12 Hg I2 N4 S2'
_chemical_formula_weight 682.73
_chemical_name_systematic
;
 bis[iodo(1-methyl-1,3-imidazolium-2-thiolato-S)]mercury(II)
;
_space_group_IT_number 29
_symmetry_cell_setting orthorhombic
_symmetry_space_group_name_Hall 'P 2c -2ac'
_symmetry_space_group_name_H-M 'P c a 21'
_audit_creation_method SHELXL-97
_cell_angle_alpha 90.00
_cell_angle_beta 90.00
_cell_angle_gamma 90.00
_cell_formula_units_Z 4
_cell_length_a 11.543(2)
_cell_length_b 13.996(5)
_cell_length_c 9.9180(7)
_cell_measurement_reflns_used 33
_cell_measurement_temperature 293(2)
_cell_measurement_theta_max 18.6
_cell_measurement_theta_min 10.0
_cell_volume 1602.3(6)
_computing_cell_refinement STADI4
_computing_data_collection 'STADI4 (Stoe & Cie, 1995)'
_computing_data_reduction 'X-RED (Stoe & Cie, 1995)'
_computing_molecular_graphics 'PLATON98 (Spek, 1998)'
_computing_publication_material SHELXL97
_computing_structure_refinement 'SHELXL97 (Sheldrick, 1997)'
_computing_structure_solution 'SHELXS97 (Sheldrick, 1997)'
_diffrn_ambient_temperature 293(2)
_diffrn_measured_fraction_theta_full .989
_diffrn_measured_fraction_theta_max .989
_diffrn_measurement_device_type 'Philips PW1100 diffractometer updated by Stoe'
_diffrn_measurement_method \w
_diffrn_radiation_monochromator graphite
_diffrn_radiation_source 'fine-focus sealed tube'
_diffrn_radiation_type MoK\a
_diffrn_radiation_wavelength .71073
_diffrn_reflns_av_R_equivalents .0600
_diffrn_reflns_av_sigmaI/netI .0382
_diffrn_reflns_limit_h_max 16
_diffrn_reflns_limit_h_min -16
_diffrn_reflns_limit_k_max 19
_diffrn_reflns_limit_k_min -19
_diffrn_reflns_limit_l_max 13
_diffrn_reflns_limit_l_min -13
_diffrn_reflns_number 5113
_diffrn_reflns_theta_full 30.00
_diffrn_reflns_theta_max 30.00
_diffrn_reflns_theta_min 3.07
_diffrn_standards_decay_% 6.4
_diffrn_standards_interval_time 90
_diffrn_standards_number 5
_exptl_absorpt_coefficient_mu 13.706
_exptl_absorpt_correction_T_max .505
_exptl_absorpt_correction_T_min .074
_exptl_absorpt_correction_type integration
_exptl_absorpt_process_details '(X-RED; Stoe & Cie, 1995)'
_exptl_crystal_colour colourless
_exptl_crystal_density_diffrn 2.830
_exptl_crystal_density_method 'not measured'
_exptl_crystal_description plate
_exptl_crystal_F_000 1224
_exptl_crystal_size_max .696
_exptl_crystal_size_mid .382
_exptl_crystal_size_min .050
_refine_diff_density_max .992
_refine_diff_density_min -1.445
_refine_ls_abs_structure_details 'Flack (1983)'
_refine_ls_abs_structure_Flack '-0.007(8); 2110 Friedel pairs'
_refine_ls_extinction_method none
_refine_ls_goodness_of_fit_ref 1.023
_refine_ls_hydrogen_treatment constr
_refine_ls_matrix_type full
_refine_ls_number_parameters 156
_refine_ls_number_reflns 4575
_refine_ls_number_restraints 1
_refine_ls_restrained_S_all 1.023
_refine_ls_R_factor_all .064
_refine_ls_R_factor_gt .043
_refine_ls_shift/su_max <0.001
_refine_ls_shift/su_mean .000
_refine_ls_structure_factor_coef Fsqd
_refine_ls_weighting_details 'w = 1/[\s^2^(Fo^2^)+(0.0793P)^2^+0.3812P] where P = (Fo^2^+2Fc^2^)/3'
_refine_ls_weighting_scheme calc
_refine_ls_wR_factor_ref .116
_reflns_number_gt 3590
_reflns_number_total 4575
_reflns_threshold_expression I>2\s(I)
_cod_data_source_file jz1398.cif
_cod_data_source_block I
_cod_depositor_comments
;
The following automatic conversions were performed:

'_refine_ls_weighting_scheme' value 'calc w =
1/[\s^2^(Fo^2^)+(0.0793P)^2^+0.3812P] where P = (Fo^2^+2Fc^2^)/3' was
changed to 'calc'. New tag '_refine_ls_weighting_details' was
created. The value of the new tag was set to 'w =
1/[\s^2^(Fo^2^)+(0.0793P)^2^+0.3812P] where P = (Fo^2^+2Fc^2^)/3'.

Automatic conversion script
Id: cif_fix_values 3143 2015-03-26 13:38:13Z robertas 
;
_cod_original_cell_volume 1602.3(7)
_cod_database_code 2011134
_cod_database_fobs_code 2011134

loop_
_symmetry_equiv_pos_as_xyz
'x, y, z'
'-x, -y, z+1/2'
'x+1/2, -y, z'
'-x+1/2, y, z+1/2'

loop_
_atom_site_label
_atom_site_fract_x
_atom_site_fract_y
_atom_site_fract_z
_atom_site_U_iso_or_equiv
_atom_site_adp_type
_atom_site_calc_flag
_atom_site_refinement_flags
_atom_site_occupancy
_atom_site_disorder_assembly
_atom_site_disorder_group
_atom_site_type_symbol
Hg -.05011(3) .26093(3) .85625(7) .04622(11) Uani d . 1 . . Hg
I1 -.15470(5) .16607(5) .64205(6) .04358(15) Uani d . 1 . . I
I2 .16215(5) .34169(5) .78087(6) .04754(17) Uani d . 1 . . I
S1 -.16820(19) .3940(2) .9583(3) .0466(6) Uani d . 1 . . S
N11 -.4003(6) .4140(6) .9777(7) .0375(15) Uani d . 1 . . N
N12 -.3524(6) .3223(6) .8150(8) .0437(19) Uani d . 1 . . N
H12N -.3123 .2905 .7573 .052 Uiso calc R 1 . . H
C11 -.3090(7) .3749(6) .9167(9) .0345(16) Uani d . 1 . . C
C12 -.5028(8) .3865(8) .9161(11) .047(2) Uani d . 1 . . C
H12 -.5774 .4058 .9391 .057 Uiso calc R 1 . . H
C13 -.4734(9) .3277(9) .8185(11) .052(3) Uani d . 1 . . C
H13 -.5241 .2954 .7617 .063 Uiso calc R 1 . . H
C14 -.3928(9) .4802(8) 1.0916(10) .048(2) Uani d . 1 . . C
H14A -.3328 .4596 1.1520 .072 Uiso calc R 1 . . H
H14B -.4655 .4814 1.1385 .072 Uiso calc R 1 . . H
H14C -.3751 .5432 1.0590 .072 Uiso calc R 1 . . H
S2 .0049(2) .14267(19) 1.0447(3) .0444(5) Uani d . 1 . . S
N21 .1810(6) .0621(6) .8988(8) .0406(17) Uani d . 1 . . N
N22 .2403(7) .1622(6) 1.0452(9) .049(2) Uani d . 1 . . N
H22N .2414 .2040 1.1088 .058 Uiso calc R 1 . . H
C21 .1458(7) .1213(7) .9962(9) .0358(16) Uani d . 1 . . C
C22 .2987(8) .0658(9) .8913(11) .055(3) Uani d . 1 . . C
H22 .3442 .0297 .8331 .066 Uiso calc R 1 . . H
C23 .3377(9) .1276(10) .9784(16) .068(4) Uani d . 1 . . C
H23 .4144 .1450 .9929 .081 Uiso calc R 1 . . H
C24 .1079(8) .0009(10) .8170(13) .061(3) Uani d . 1 . . C
H24A .0287 .0210 .8253 .091 Uiso calc R 1 . . H
H24B .1151 -.0640 .8472 .091 Uiso calc R 1 . . H
H24C .1314 .0052 .7243 .091 Uiso calc R 1 . . H

loop_
_atom_site_aniso_label
_atom_site_aniso_U_11
_atom_site_aniso_U_22
_atom_site_aniso_U_33
_atom_site_aniso_U_12
_atom_site_aniso_U_13
_atom_site_aniso_U_23
Hg .03560(16) .0487(2) .0544(2) .00502(13) .00110(18) .0010(2)
I1 .0407(3) .0457(3) .0444(3) .0018(2) .0026(2) -.0027(3)
I2 .0361(3) .0533(4) .0533(4) -.0048(2) .0075(3) -.0049(3)
S1 .0317(10) .0465(14) .0615(15) -.0013(9) .0007(9) -.0093(11)
N11 .040(4) .041(4) .032(3) .005(3) .008(3) .000(3)
N12 .043(4) .048(5) .040(4) .006(3) .003(3) -.021(3)
C11 .036(4) .031(4) .036(4) .009(3) -.002(3) .001(3)
C12 .033(4) .049(5) .059(5) .020(4) .000(4) -.001(5)
C13 .037(4) .071(8) .049(6) .000(4) -.007(4) -.013(5)
C14 .052(5) .052(6) .040(5) .006(4) .008(4) -.005(4)
S2 .0427(11) .0500(13) .0406(11) .0046(10) .0088(10) .0046(10)
N21 .026(3) .046(4) .050(4) .005(3) -.003(3) -.008(3)
N22 .040(4) .056(5) .050(5) .006(4) -.009(4) -.011(4)
C21 .035(4) .037(4) .035(4) .005(3) -.002(3) -.003(3)
C22 .026(4) .078(8) .061(7) .009(4) -.012(4) -.016(5)
C23 .040(5) .064(8) .098(11) .008(5) -.016(6) -.020(8)
C24 .041(5) .070(7) .071(7) .002(5) .007(5) -.028(6)

loop_
_atom_type_symbol
_atom_type_description
_atom_type_scat_dispersion_real
_atom_type_scat_dispersion_imag
_atom_type_scat_source
Hg Hg -2.3894 9.2266 'International Tables Vol C Tables 4.2.6.8 and 6.1.1.4'
I I -.4742 1.8119 'International Tables Vol C Tables 4.2.6.8 and 6.1.1.4'
S S .1246 .1234 'International Tables Vol C Tables 4.2.6.8 and 6.1.1.4'
N N .0061 .0033 'International Tables Vol C Tables 4.2.6.8 and 6.1.1.4'
C C .0033 .0016 'International Tables Vol C Tables 4.2.6.8 and 6.1.1.4'
H H .0000 .0000 'International Tables Vol C Tables 4.2.6.8 and 6.1.1.4'

loop_
_geom_angle_atom_site_label_1
_geom_angle_atom_site_label_2
_geom_angle_atom_site_label_3
_geom_angle
_geom_angle_publ_flag
S1 Hg S2 108.49(9) yes
S1 Hg I1 115.14(6) yes
S2 Hg I1 110.76(7) yes
S1 Hg I2 106.39(6) yes
S2 Hg I2 103.72(6) yes
I1 Hg I2 111.63(3) yes
C11 S1 Hg 107.7(3) no
C11 N11 C12 111.1(8) no
C11 N11 C14 124.3(8) no
C12 N11 C14 124.5(8) no
C11 N12 C13 108.9(8) no
N11 C11 N12 105.7(8) no
N11 C11 S1 125.6(7) no
N12 C11 S1 128.7(7) no
C13 C12 N11 106.1(8) no
C12 C13 N12 108.1(9) no
C21 S2 Hg 98.2(3) no
C21 N21 C22 108.7(8) no
C21 N21 C24 126.4(7) no
C22 N21 C24 124.9(9) no
C21 N22 C23 109.9(9) no
N22 C21 N21 106.4(8) no
N22 C21 S2 126.9(7) no
N21 C21 S2 126.7(7) no
C23 C22 N21 109.5(10) no
C22 C23 N22 105.5(10) no
C11 N12 H12N 125.6 no
C13 N12 H12N 125.6 no
C13 C12 H12 126.9 no
N11 C12 H12 126.9 no
C12 C13 H13 126.0 no
N12 C13 H13 126.0 no
N11 C14 H14A 109.5 no
N11 C14 H14B 109.5 no
H14A C14 H14B 109.5 no
N11 C14 H14C 109.5 no
H14A C14 H14C 109.5 no
H14B C14 H14C 109.5 no
C21 N22 H22N 125.1 no
C23 N22 H22N 125.1 no
C23 C22 H22 125.3 no
N21 C22 H22 125.3 no
C22 C23 H23 127.2 no
N22 C23 H23 127.2 no
N21 C24 H24A 109.5 no
N21 C24 H24B 109.5 no
H24A C24 H24B 109.5 no
N21 C24 H24C 109.5 no
H24A C24 H24C 109.5 no
H24B C24 H24C 109.5 no

loop_
_geom_bond_atom_site_label_1
_geom_bond_atom_site_label_2
_geom_bond_site_symmetry_2
_geom_bond_distance
_geom_bond_publ_flag
Hg S1 . 2.520(3) yes
Hg S2 . 2.576(3) yes
Hg I1 . 2.7809(9) yes
Hg I2 . 2.7999(8) yes
S1 C11 . 1.698(9) yes
N11 C11 . 1.333(11) yes
N11 C12 . 1.387(13) yes
N11 C14 . 1.463(12) no
N12 C11 . 1.345(12) yes
N12 C13 . 1.399(12) no
C12 C13 . 1.316(15) no
S2 C21 . 1.721(9) yes
N21 C21 . 1.335(12) yes
N21 C22 . 1.361(10) yes
N21 C24 . 1.452(13) no
N22 C21 . 1.325(12) yes
N22 C23 . 1.391(15) no
C22 C23 . 1.302(17) no
N12 H12N . .86 no
C12 H12 . .93 no
C13 H13 . .93 no
C14 H14A . .96 no
C14 H14B . .96 no
C14 H14C . .96 no
N22 H22N . .86 no
C22 H22 . .93 no
C23 H23 . .93 no
C24 H24A . .96 no
C24 H24B . .96 no
C24 H24C . .96 no

loop_
_geom_hbond_atom_site_label_D
_geom_hbond_atom_site_label_H
_geom_hbond_atom_site_label_A
_geom_hbond_site_symmetry_A
_geom_hbond_distance_DH
_geom_hbond_distance_HA
_geom_hbond_distance_DA
_geom_hbond_angle_DHA
_geom_hbond_publ_flag
N12 H12N I1 . .86 2.77 3.596(8) 163 yes
N22 H22N I2 4_555 .86 2.80 3.611(9) 157 yes

loop_
_geom_torsion_atom_site_label_1
_geom_torsion_atom_site_label_2
_geom_torsion_atom_site_label_3
_geom_torsion_atom_site_label_4
_geom_torsion
_geom_torsion_publ_flag
S2 Hg S1 C11 -103.7(3) no
I1 Hg S1 C11 21.0(4) no
I2 Hg S1 C11 145.2(3) no
C12 N11 C11 N12 .3(10) no
C14 N11 C11 N12 -177.5(9) no
C12 N11 C11 S1 177.7(7) no
C14 N11 C11 S1 -.1(13) no
C13 N12 C11 N11 -2.1(11) no
C13 N12 C11 S1 -179.4(8) no
Hg S1 C11 N11 162.0(7) no
Hg S1 C11 N12 -21.2(10) no
C11 N11 C12 C13 1.7(12) no
C14 N11 C12 C13 179.5(10) no
N11 C12 C13 N12 -2.9(14) no
C11 N12 C13 C12 3.2(14) no
S1 Hg S2 C21 -138.8(3) no
I1 Hg S2 C21 93.9(3) no
I2 Hg S2 C21 -26.0(3) no
C23 N22 C21 N21 -.6(12) no
C23 N22 C21 S2 -178.8(10) no
C22 N21 C21 N22 1.5(12) no
C24 N21 C21 N22 179.3(11) no
C22 N21 C21 S2 179.7(8) no
C24 N21 C21 S2 -2.5(16) no
Hg S2 C21 N22 97.7(9) no
Hg S2 C21 N21 -80.1(9) no
C21 N21 C22 C23 -1.9(16) no
C24 N21 C22 C23 -179.8(12) no
N21 C22 C23 N22 1.5(16) no
C21 N22 C23 C22 -.5(15) no
